data_2243729
loop_
_publ_author_name
'Konovalova, Irina S.'
'Kovalenko, Sergiy M.'
'Kravchenko, Dmitry V.'
'Chuev, Vladimir P.'

_publ_section_title
;
 Crystal structure of the non-steroidal anti-inflammatory drug (NSAID)
 tolmetin sodium
;
_journal_coeditor_code ZQ2259
_journal_issue 2
_journal_name_full 'Acta Crystallographica Section E'
_journal_page_first 134
_journal_page_last 137
_journal_paper_doi 10.1107/S2056989021000414
_journal_volume 77
_journal_year 2021
_chemical_formula_iupac '2Na +, 2C15 H14 N1 O3 -, 4H2 O1'
_chemical_formula_moiety '2(Na +), 2(C15 H14 N1 O3 -), 4(H2 O1)'
_chemical_formula_sum 'C30 H36 N2 Na2 O10'
_chemical_formula_weight 630.59
_chemical_name_systematic
;
Sodium
2-[1-methyl-5-(4-methylbenzoyl)-1<i>H</i>-pyrrol-2-yl]acetate dihydrate
;
_space_group_crystal_system triclinic
_space_group_IT_number 2
_space_group_name_Hall '-P 1'
_space_group_name_H-M_alt 'P -1'
_atom_sites_solution_hydrogens difmap
_atom_sites_solution_primary geom
_audit_creation_method
;
Olex2 1.2
(compiled 2018.05.29 svn.r3508 for OlexSys, GUI svn.r5506)
;
_cell_angle_alpha 92.922(8)
_cell_angle_beta 98.873(7)
_cell_angle_gamma 113.038(9)
_cell_formula_units_Z 2
_cell_length_a 8.5404(8)
_cell_length_b 9.0144(9)
_cell_length_c 21.6217(19)
_cell_measurement_reflns_used 1420
_cell_measurement_temperature 293(2)
_cell_measurement_theta_max 24.2
_cell_measurement_theta_min 3.1
_cell_volume 1502.1(3)
_computing_cell_refinement
;
CrysAlisPro (Rigaku OD, 2018)
;
_computing_data_collection
;
CrysAlisPro (Rigaku OD, 2018)
;
_computing_data_reduction
;
CrysAlisPro (Rigaku OD, 2018)
;
_computing_molecular_graphics
;
<i>OLEX2</i> (Dolomanov <i>et al.</i>,  2009)
;
_computing_publication_material
;
<i>OLEX2</i> (Dolomanov <i>et al.</i>,  2009)
;
_computing_structure_refinement
;
ShelXL (Sheldrick, 2015b)
;
_computing_structure_solution
;
ShelXT (Sheldrick, 2015a)
;
_diffrn_ambient_temperature 293.15
_diffrn_detector 'CCD plate'
_diffrn_detector_area_resol_mean 16.1827
_diffrn_measured_fraction_theta_full 0.998
_diffrn_measured_fraction_theta_max 0.998
_diffrn_measurement_device 'four-circle diffractometer'
_diffrn_measurement_device_type 'Rigaku Oxford Diffraction Xcalibur, Sapphire3'
_diffrn_measurement_method 'phi and omega scans'
_diffrn_radiation_monochromator graphite
_diffrn_radiation_probe x-ray
_diffrn_radiation_type MoK\a
_diffrn_radiation_wavelength 0.71073
_diffrn_reflns_av_R_equivalents 0.0599
_diffrn_reflns_av_unetI/netI 0.0789
_diffrn_reflns_limit_h_max 10
_diffrn_reflns_limit_h_min -10
_diffrn_reflns_limit_k_max 10
_diffrn_reflns_limit_k_min -10
_diffrn_reflns_limit_l_max 25
_diffrn_reflns_limit_l_min -25
_diffrn_reflns_number 11985
_diffrn_reflns_theta_full 24.996
_diffrn_reflns_theta_max 24.996
_diffrn_reflns_theta_min 2.882
_diffrn_source 'fine-focus sealed X-ray tube'
_exptl_absorpt_coefficient_mu 0.128
_exptl_absorpt_correction_T_max 1.00000
_exptl_absorpt_correction_T_min 0.73720
_exptl_absorpt_correction_type multi-scan
_exptl_absorpt_process_details
;
(CrysAlisPro; Rigaku OD, 2018)
;
_exptl_crystal_colour colourless
_exptl_crystal_density_diffrn 1.394
_exptl_crystal_description block
_exptl_crystal_F_000 664
_exptl_crystal_size_max 0.4
_exptl_crystal_size_mid 0.2
_exptl_crystal_size_min 0.1
_refine_diff_density_max 0.376
_refine_diff_density_min -0.282
_refine_ls_extinction_method none
_refine_ls_goodness_of_fit_ref 1.003
_refine_ls_hydrogen_treatment constr
_refine_ls_matrix_type full
_refine_ls_number_parameters 403
_refine_ls_number_reflns 5283
_refine_ls_number_restraints 0
_refine_ls_restrained_S_all 1.003
_refine_ls_R_factor_all 0.0984
_refine_ls_R_factor_gt 0.0638
_refine_ls_shift/su_max 0.000
_refine_ls_shift/su_mean 0.000
_refine_ls_structure_factor_coef Fsqd
_refine_ls_weighting_details 'w=1/[\s^2^(Fo^2^)+(0.0844P)^2^] where P=(Fo^2^+2Fc^2^)/3'
_refine_ls_weighting_scheme calc
_refine_ls_wR_factor_gt 0.1610
_refine_ls_wR_factor_ref 0.1910
_reflns_number_gt 3288
_reflns_number_total 5283
_reflns_threshold_expression 'I > 2\s(I)'
_cod_data_source_file zq2259sup1.cif
_cod_data_source_block I
_cod_database_code 2243729
_shelx_space_group_comment
;
The symmetry employed for this shelxl refinement is uniquely defined
by the following loop, which should always be used as a source of
symmetry information in preference to the above space-group names.
They are only intended as comments.
;
_shelx_estimated_absorpt_t_min 0.950
_shelx_estimated_absorpt_t_max 0.987

loop_
_space_group_symop_operation_xyz
'x, y, z'
'-x, -y, -z'

loop_
_atom_site_type_symbol
_atom_site_label
_atom_site_fract_x
_atom_site_fract_y
_atom_site_fract_z
_atom_site_U_iso_or_equiv
_atom_site_adp_type
_atom_site_calc_flag
_atom_site_occupancy
_atom_site_disorder_assembly
_atom_site_disorder_group
Na Na1A 1.15418(14) 0.48055(14) 0.46665(5) 0.0463(4) Uani d 1 . .
O O1A 0.6328(3) 0.4448(3) 0.43538(9) 0.0463(5) Uani d 1 . .
O O2A 0.8756(3) 0.4310(3) 0.41918(9) 0.0527(6) Uani d 1 . .
O O3A 1.3144(3) 0.5970(3) 0.27170(10) 0.0572(6) Uani d 1 . .
N N1A 0.9595(3) 0.5322(3) 0.28684(10) 0.0370(6) Uani d 1 . .
C C1A 0.7367(4) 0.4452(3) 0.40052(13) 0.0369(7) Uani d 1 . .
C C2A 0.6907(4) 0.4728(4) 0.33229(13) 0.0441(7) Uani d 1 . .
H H2AA 0.568753 0.405386 0.316973 0.053 Uiso calc 1 . .
H H2AB 0.705297 0.584995 0.332112 0.053 Uiso calc 1 . .
C C3A 0.7899(4) 0.4394(4) 0.28655(13) 0.0397(7) Uani d 1 . .
C C4A 0.7319(4) 0.3165(4) 0.23764(14) 0.0445(7) Uani d 1 . .
H H4A 0.620599 0.234969 0.227154 0.053 Uiso calc 1 . .
C C5A 0.8671(4) 0.3346(4) 0.20653(14) 0.0446(7) Uani d 1 . .
H H5A 0.862808 0.267733 0.171513 0.053 Uiso calc 1 . .
C C6A 1.0108(4) 0.4710(4) 0.23717(13) 0.0403(7) Uani d 1 . .
C C7A 1.0633(4) 0.6845(3) 0.32769(13) 0.0453(7) Uani d 1 . .
H H7AA 1.124646 0.663236 0.364871 0.068 Uiso calc 1 . .
H H7AB 0.988702 0.733150 0.339497 0.068 Uiso calc 1 . .
H H7AC 1.144888 0.757182 0.305536 0.068 Uiso calc 1 . .
C C8A 1.1889(4) 0.5209(4) 0.22929(13) 0.0392(7) Uani d 1 . .
C C9A 1.2180(4) 0.4679(3) 0.16703(13) 0.0399(7) Uani d 1 . .
C C10A 1.1169(4) 0.4703(4) 0.11027(14) 0.0457(7) Uani d 1 . .
H H10A 1.026896 0.503734 0.110630 0.055 Uiso calc 1 . .
C C11A 1.1493(4) 0.4236(4) 0.05367(14) 0.0488(8) Uani d 1 . .
H H11A 1.079818 0.425219 0.016307 0.059 Uiso calc 1 . .
C C12A 1.2836(4) 0.3741(4) 0.05106(15) 0.0455(8) Uani d 1 . .
C C13A 1.3832(4) 0.3726(4) 0.10725(15) 0.0508(8) Uani d 1 . .
H H13A 1.472156 0.337798 0.106762 0.061 Uiso calc 1 . .
C C14A 1.3541(4) 0.4217(4) 0.16450(15) 0.0478(8) Uani d 1 . .
H H14A 1.426516 0.423803 0.201665 0.057 Uiso calc 1 . .
C C15A 1.3099(5) 0.3182(4) -0.01169(16) 0.0620(9) Uani d 1 . .
H H15A 1.253192 0.201892 -0.019774 0.093 Uiso calc 1 . .
H H15B 1.431599 0.351811 -0.011128 0.093 Uiso calc 1 . .
H H15C 1.261676 0.365083 -0.044267 0.093 Uiso calc 1 . .
Na Na1B 0.45480(15) 0.23476(14) 0.49496(5) 0.0497(4) Uani d 1 . .
O O1B 0.3539(3) 0.0551(3) 0.57285(10) 0.0520(6) Uani d 1 . .
O O2B 0.1279(3) 0.0952(3) 0.59464(9) 0.0517(6) Uani d 1 . .
O O3B -0.3202(3) -0.0817(3) 0.73382(10) 0.0561(6) Uani d 1 . .
N N1B 0.0316(3) -0.0303(3) 0.72107(10) 0.0392(6) Uani d 1 . .
C C1B 0.2576(4) 0.0630(3) 0.60931(13) 0.0372(7) Uani d 1 . .
C C2B 0.2993(4) 0.0232(4) 0.67578(13) 0.0469(8) Uani d 1 . .
H H2BA 0.277121 -0.091173 0.673239 0.056 Uiso calc 1 . .
H H2BB 0.422204 0.084105 0.691795 0.056 Uiso calc 1 . .
C C3B 0.2033(4) 0.0571(4) 0.72214(13) 0.0405(7) Uani d 1 . .
C C4B 0.2635(4) 0.1815(4) 0.77089(14) 0.0505(8) Uani d 1 . .
H H4B 0.375714 0.261529 0.781418 0.061 Uiso calc 1 . .
C C5B 0.1287(4) 0.1671(4) 0.80151(14) 0.0451(7) Uani d 1 . .
H H5B 0.134436 0.234532 0.836595 0.054 Uiso calc 1 . .
C C6B -0.0169(4) 0.0342(4) 0.77058(13) 0.0414(7) Uani d 1 . .
C C7B -0.0783(4) -0.1782(4) 0.67844(14) 0.0505(8) Uani d 1 . .
H H7BA -0.140894 -0.151452 0.643088 0.076 Uiso calc 1 . .
H H7BB -0.158712 -0.252622 0.700442 0.076 Uiso calc 1 . .
H H7BC -0.007306 -0.227504 0.663767 0.076 Uiso calc 1 . .
C C8B -0.1949(4) -0.0101(4) 0.77748(14) 0.0423(7) Uani d 1 . .
C C9B -0.2254(4) 0.0398(4) 0.83992(13) 0.0396(7) Uani d 1 . .
C C10B -0.1236(4) 0.0352(4) 0.89619(14) 0.0458(8) Uani d 1 . .
H H10B -0.034555 0.000647 0.895357 0.055 Uiso calc 1 . .
C C11B -0.1552(4) 0.0819(4) 0.95293(14) 0.0483(8) Uani d 1 . .
H H11B -0.086237 0.078848 0.990196 0.058 Uiso calc 1 . .
C C12B -0.2879(4) 0.1337(4) 0.95586(14) 0.0463(8) Uani d 1 . .
C C13B -0.3882(4) 0.1359(4) 0.89975(15) 0.0505(8) Uani d 1 . .
H H13B -0.477015 0.170816 0.900353 0.061 Uiso calc 1 . .
C C14B -0.3588(4) 0.0871(4) 0.84272(15) 0.0473(8) Uani d 1 . .
H H14B -0.430573 0.086230 0.805569 0.057 Uiso calc 1 . .
C C15B -0.3154(4) 0.1885(5) 1.01896(16) 0.0610(9) Uani d 1 . .
H H15D -0.263611 0.144401 1.051608 0.091 Uiso calc 1 . .
H H15E -0.437342 0.150939 1.018731 0.091 Uiso calc 1 . .
H H15F -0.262690 0.304934 1.026643 0.091 Uiso calc 1 . .
O O1W 1.3788(3) 0.5461(3) 0.40784(10) 0.0541(6) Uani d 1 . .
H H1WA 1.363692 0.575550 0.369478 0.081 Uiso d 1 . .
H H1WB 1.405922 0.460320 0.406558 0.081 Uiso d 1 . .
O O2W 1.1457(3) 0.2133(3) 0.48044(9) 0.0529(6) Uani d 1 . .
H H2WA 1.128262 0.190038 0.518967 0.079 Uiso d 1 . .
H H2WB 1.066822 0.127148 0.455027 0.079 Uiso d 1 . .
O O3W 0.3857(3) 0.0443(3) 0.40179(10) 0.0522(6) Uani d 1 . .
H H3WA 0.383694 0.094075 0.367336 0.078 Uiso d 1 . .
H H3WB 0.464794 0.002995 0.401246 0.078 Uiso d 1 . .
O O4W 0.7371(3) 0.2175(3) 0.52238(10) 0.0538(6) Uani d 1 . .
H H4WA 0.769350 0.168269 0.493211 0.081 Uiso d 1 . .
H H4WB 0.720981 0.138360 0.546861 0.081 Uiso d 1 . .

loop_
_atom_site_aniso_label
_atom_site_aniso_U_11
_atom_site_aniso_U_22
_atom_site_aniso_U_33
_atom_site_aniso_U_12
_atom_site_aniso_U_13
_atom_site_aniso_U_23
Na1A 0.0365(7) 0.0608(8) 0.0418(7) 0.0197(6) 0.0075(5) 0.0091(6)
O1A 0.0426(12) 0.0665(14) 0.0355(12) 0.0258(11) 0.0121(9) 0.0097(10)
O2A 0.0335(12) 0.0802(16) 0.0450(13) 0.0235(11) 0.0045(9) 0.0188(11)
O3A 0.0405(13) 0.0796(17) 0.0398(13) 0.0148(12) 0.0031(10) -0.0030(11)
N1A 0.0369(14) 0.0414(13) 0.0326(13) 0.0153(11) 0.0071(10) 0.0057(10)
C1A 0.0346(16) 0.0406(16) 0.0358(16) 0.0154(13) 0.0062(13) 0.0090(13)
C2A 0.0430(17) 0.0605(19) 0.0377(17) 0.0287(16) 0.0091(13) 0.0145(14)
C3A 0.0360(16) 0.0535(18) 0.0337(16) 0.0211(14) 0.0083(12) 0.0098(13)
C4A 0.0381(17) 0.0456(18) 0.0409(17) 0.0093(14) 0.0030(13) 0.0040(14)
C5A 0.0436(18) 0.0441(17) 0.0417(17) 0.0138(15) 0.0081(14) 0.0008(14)
C6A 0.0422(17) 0.0475(17) 0.0310(16) 0.0164(14) 0.0105(13) 0.0049(13)
C7A 0.0509(19) 0.0416(16) 0.0377(17) 0.0149(15) 0.0046(14) -0.0007(13)
C8A 0.0367(16) 0.0446(17) 0.0377(17) 0.0158(14) 0.0115(13) 0.0092(13)
C9A 0.0382(17) 0.0432(17) 0.0344(16) 0.0121(14) 0.0090(12) 0.0016(13)
C10A 0.0449(18) 0.0544(19) 0.0398(18) 0.0215(16) 0.0087(14) 0.0085(15)
C11A 0.052(2) 0.0553(19) 0.0364(17) 0.0195(17) 0.0064(14) 0.0068(14)
C12A 0.0412(18) 0.0457(18) 0.0473(19) 0.0129(15) 0.0147(14) 0.0052(14)
C13A 0.0431(18) 0.063(2) 0.050(2) 0.0244(17) 0.0117(15) 0.0034(16)
C14A 0.0442(18) 0.059(2) 0.0394(17) 0.0204(16) 0.0067(14) 0.0085(15)
C15A 0.061(2) 0.067(2) 0.055(2) 0.0201(19) 0.0208(17) -0.0028(17)
Na1B 0.0459(7) 0.0559(8) 0.0458(7) 0.0174(6) 0.0125(5) 0.0075(6)
O1B 0.0549(14) 0.0749(16) 0.0407(12) 0.0366(12) 0.0200(10) 0.0163(11)
O2B 0.0505(13) 0.0781(16) 0.0399(12) 0.0372(12) 0.0140(10) 0.0148(11)
O3B 0.0418(13) 0.0753(16) 0.0411(13) 0.0154(12) 0.0042(10) -0.0022(11)
N1B 0.0411(14) 0.0489(14) 0.0304(13) 0.0200(12) 0.0092(10) 0.0062(11)
C1B 0.0401(17) 0.0379(15) 0.0334(16) 0.0152(13) 0.0087(13) 0.0024(12)
C2B 0.0497(19) 0.063(2) 0.0358(17) 0.0279(16) 0.0147(14) 0.0139(15)
C3B 0.0379(17) 0.0560(19) 0.0327(16) 0.0228(15) 0.0081(12) 0.0129(14)
C4B 0.0376(17) 0.061(2) 0.0451(19) 0.0123(16) 0.0061(14) 0.0113(16)
C5B 0.0419(17) 0.0538(19) 0.0346(17) 0.0148(15) 0.0076(13) -0.0031(14)
C6B 0.0379(17) 0.0523(18) 0.0322(16) 0.0162(15) 0.0061(12) 0.0073(13)
C7B 0.056(2) 0.0468(18) 0.0443(19) 0.0197(16) 0.0020(15) -0.0011(14)
C8B 0.0414(18) 0.0483(18) 0.0370(17) 0.0169(15) 0.0093(14) 0.0086(14)
C9B 0.0345(16) 0.0461(17) 0.0373(17) 0.0137(14) 0.0104(12) 0.0083(13)
C10B 0.0464(18) 0.0572(19) 0.0385(17) 0.0252(16) 0.0092(14) 0.0086(14)
C11B 0.0488(19) 0.061(2) 0.0369(18) 0.0231(17) 0.0097(14) 0.0085(15)
C12B 0.0432(18) 0.0501(18) 0.0411(18) 0.0109(15) 0.0171(14) 0.0046(14)
C13B 0.0414(18) 0.059(2) 0.053(2) 0.0226(16) 0.0099(15) 0.0015(16)
C14B 0.0420(18) 0.0561(19) 0.0426(18) 0.0192(16) 0.0063(14) 0.0067(15)
C15B 0.055(2) 0.074(2) 0.052(2) 0.0217(19) 0.0174(16) -0.0008(17)
O1W 0.0640(15) 0.0639(14) 0.0506(13) 0.0369(12) 0.0237(11) 0.0180(11)
O2W 0.0596(14) 0.0589(14) 0.0377(12) 0.0211(12) 0.0085(10) 0.0093(10)
O3W 0.0558(14) 0.0637(15) 0.0429(12) 0.0306(12) 0.0092(10) 0.0048(11)
O4W 0.0626(15) 0.0585(14) 0.0422(12) 0.0260(12) 0.0129(10) 0.0023(10)

loop_
_atom_type_symbol
_atom_type_description
_atom_type_scat_dispersion_real
_atom_type_scat_dispersion_imag
_atom_type_scat_source
C C 0.0033 0.0016 'International Tables Vol C Tables 4.2.6.8 and 6.1.1.4'
H H 0.0000 0.0000 'International Tables Vol C Tables 4.2.6.8 and 6.1.1.4'
N N 0.0061 0.0033 'International Tables Vol C Tables 4.2.6.8 and 6.1.1.4'
Na Na 0.0362 0.0249 'International Tables Vol C Tables 4.2.6.8 and 6.1.1.4'
O O 0.0106 0.0060 'International Tables Vol C Tables 4.2.6.8 and 6.1.1.4'

loop_
_geom_angle_atom_site_label_1
_geom_angle_atom_site_label_2
_geom_angle_atom_site_label_3
_geom_angle_site_symmetry_1
_geom_angle_site_symmetry_3
_geom_angle
_geom_angle_publ_flag
Na1A Na1A Na1B 2_766 1_655 135.58(5) ?
O1A Na1A Na1A 2_766 2_766 94.89(7) ?
O1A Na1A O2A 2_766 2_766 51.31(6) ?
O1A Na1A C1A 2_766 2_766 26.00(7) ?
O1A Na1A Na1B 2_766 2_766 49.01(5) ?
O1A Na1A Na1B 2_766 1_655 61.96(6) ?
O1A Na1A O4W 2_766 2_766 78.93(8) ?
O2A Na1A Na1A 2_766 2_766 43.62(5) ?
O2A Na1A Na1A . 2_766 52.29(6) ?
O2A Na1A O1A . 2_766 147.11(9) ?
O2A Na1A O2A . 2_766 95.91(8) ?
O2A Na1A C1A 2_766 2_766 26.07(7) ?
O2A Na1A C1A . 2_766 121.17(9) ?
O2A Na1A Na1B 2_766 1_655 104.45(6) ?
O2A Na1A Na1B . 2_766 142.94(8) ?
O2A Na1A Na1B 2_766 2_766 84.23(6) ?
O2A Na1A Na1B . 1_655 138.04(8) ?
O2A Na1A O1W . . 121.00(9) ?
O2A Na1A O2W . . 103.90(9) ?
O2A Na1A O4W . 2_766 95.91(8) ?
C1A Na1A Na1A 2_766 2_766 69.18(7) ?
C1A Na1A Na1B 2_766 1_655 80.46(6) ?
C1A Na1A Na1B 2_766 2_766 68.45(6) ?
Na1B Na1A Na1A 2_766 2_766 118.26(6) ?
Na1B Na1A Na1B 2_766 1_655 76.33(4) ?
O1W Na1A Na1A . 2_766 158.68(9) ?
O1W Na1A O1A . 2_766 90.21(8) ?
O1W Na1A O2A . 2_766 136.23(9) ?
O1W Na1A C1A . 2_766 115.58(9) ?
O1W Na1A Na1B . 2_766 52.29(6) ?
O1W Na1A Na1B . 1_655 64.50(6) ?
O1W Na1A O2W . . 93.84(8) ?
O1W Na1A O4W . 2_766 79.14(8) ?
O2W Na1A Na1A . 2_766 107.35(7) ?
O2W Na1A O1A . 2_766 82.17(8) ?
O2W Na1A O2A . 2_766 99.52(8) ?
O2W Na1A C1A . 2_766 86.62(8) ?
O2W Na1A Na1B . 2_766 112.65(7) ?
O2W Na1A Na1B . 1_655 37.26(6) ?
O2W Na1A O4W . 2_766 159.77(8) ?
O4W Na1A Na1A 2_766 2_766 81.55(7) ?
O4W Na1A O2A 2_766 2_766 74.06(8) ?
O4W Na1A C1A 2_766 2_766 79.57(8) ?
O4W Na1A Na1B 2_766 2_766 48.35(6) ?
O4W Na1A Na1B 2_766 1_655 124.68(6) ?
Na1A O1A Na1B 2_766 . 83.04(7) ?
C1A O1A Na1A . 2_766 95.05(17) ?
C1A O1A Na1B . . 132.45(19) ?
Na1A O2A Na1A . 2_766 84.09(8) ?
C1A O2A Na1A . 2_766 86.05(17) ?
C1A O2A Na1A . . 163.4(2) ?
C3A N1A C6A . . 109.3(2) ?
C3A N1A C7A . . 124.8(2) ?
C6A N1A C7A . . 125.4(2) ?
O1A C1A Na1A . 2_766 58.95(14) ?
O1A C1A O2A . . 123.8(3) ?
O1A C1A C2A . . 116.3(2) ?
O2A C1A Na1A . 2_766 67.89(15) ?
O2A C1A C2A . . 119.8(2) ?
C2A C1A Na1A . 2_766 158.3(2) ?
C1A C2A H2AA . . 107.9 ?
C1A C2A H2AB . . 107.9 ?
H2AA C2A H2AB . . 107.2 ?
C3A C2A C1A . . 117.4(2) ?
C3A C2A H2AA . . 107.9 ?
C3A C2A H2AB . . 107.9 ?
N1A C3A C2A . . 123.8(3) ?
N1A C3A C4A . . 108.1(2) ?
C4A C3A C2A . . 128.1(3) ?
C3A C4A H4A . . 125.8 ?
C3A C4A C5A . . 108.4(3) ?
C5A C4A H4A . . 125.8 ?
C4A C5A H5A . . 126.2 ?
C4A C5A C6A . . 107.6(3) ?
C6A C5A H5A . . 126.2 ?
N1A C6A C5A . . 106.6(3) ?
N1A C6A C8A . . 124.4(3) ?
C5A C6A C8A . . 127.6(3) ?
N1A C7A H7AA . . 109.5 ?
N1A C7A H7AB . . 109.5 ?
N1A C7A H7AC . . 109.5 ?
H7AA C7A H7AB . . 109.5 ?
H7AA C7A H7AC . . 109.5 ?
H7AB C7A H7AC . . 109.5 ?
O3A C8A C6A . . 123.4(3) ?
O3A C8A C9A . . 119.5(3) ?
C6A C8A C9A . . 117.0(3) ?
C10A C9A C8A . . 122.0(3) ?
C14A C9A C8A . . 119.9(3) ?
C14A C9A C10A . . 118.0(3) ?
C9A C10A H10A . . 119.7 ?
C11A C10A C9A . . 120.5(3) ?
C11A C10A H10A . . 119.7 ?
C10A C11A H11A . . 119.2 ?
C10A C11A C12A . . 121.5(3) ?
C12A C11A H11A . . 119.2 ?
C11A C12A C15A . . 119.7(3) ?
C13A C12A C11A . . 117.6(3) ?
C13A C12A C15A . . 122.7(3) ?
C12A C13A H13A . . 119.2 ?
C12A C13A C14A . . 121.5(3) ?
C14A C13A H13A . . 119.2 ?
C9A C14A H14A . . 119.7 ?
C13A C14A C9A . . 120.7(3) ?
C13A C14A H14A . . 119.7 ?
C12A C15A H15A . . 109.5 ?
C12A C15A H15B . . 109.5 ?
C12A C15A H15C . . 109.5 ?
H15A C15A H15B . . 109.5 ?
H15A C15A H15C . . 109.5 ?
H15B C15A H15C . . 109.5 ?
Na1A Na1B Na1A 2_766 1_455 103.67(4) ?
O1A Na1B Na1A . 2_766 47.95(5) ?
O1A Na1B Na1A . 1_455 81.27(6) ?
O1A Na1B O1W . 2_766 83.94(8) ?
O1A Na1B O2W . 1_455 111.77(8) ?
O1B Na1B Na1A . 2_766 116.87(7) ?
O1B Na1B Na1A . 1_455 107.75(6) ?
O1B Na1B O1A . . 164.64(8) ?
O1B Na1B O1W . 2_766 84.57(8) ?
O1B Na1B O2W . 1_455 81.05(7) ?
O1B Na1B O3W . . 101.75(9) ?
O1B Na1B O4W . . 88.42(8) ?
O1W Na1B Na1A 2_766 2_766 45.82(5) ?
O1W Na1B Na1A 2_766 1_455 84.57(6) ?
O2W Na1B Na1A 1_455 1_455 35.20(5) ?
O2W Na1B Na1A 1_455 2_766 137.63(7) ?
O2W Na1B O1W 1_455 2_766 104.60(8) ?
O3W Na1B Na1A . 1_455 107.78(6) ?
O3W Na1B Na1A . 2_766 118.49(7) ?
O3W Na1B O1A . . 86.73(8) ?
O3W Na1B O1W . 2_766 163.22(8) ?
O3W Na1B O2W . 1_455 91.80(8) ?
O3W Na1B O4W . . 89.29(8) ?
O4W Na1B Na1A . 1_455 152.90(7) ?
O4W Na1B Na1A . 2_766 49.23(6) ?
O4W Na1B O1A . . 78.81(8) ?
O4W Na1B O1W . 2_766 75.24(8) ?
O4W Na1B O2W . 1_455 169.41(8) ?
C1B O1B Na1B . . 126.86(19) ?
C3B N1B C6B . . 109.0(2) ?
C3B N1B C7B . . 125.0(2) ?
C6B N1B C7B . . 125.7(2) ?
O1B C1B O2B . . 125.0(3) ?
O1B C1B C2B . . 116.3(3) ?
O2B C1B C2B . . 118.7(2) ?
C1B C2B H2BA . . 108.2 ?
C1B C2B H2BB . . 108.2 ?
H2BA C2B H2BB . . 107.3 ?
C3B C2B C1B . . 116.5(2) ?
C3B C2B H2BA . . 108.2 ?
C3B C2B H2BB . . 108.2 ?
N1B C3B C2B . . 123.9(3) ?
N1B C3B C4B . . 107.9(2) ?
C4B C3B C2B . . 128.1(3) ?
C3B C4B H4B . . 125.9 ?
C3B C4B C5B . . 108.2(3) ?
C5B C4B H4B . . 125.9 ?
C4B C5B H5B . . 126.1 ?
C4B C5B C6B . . 107.8(3) ?
C6B C5B H5B . . 126.1 ?
N1B C6B C5B . . 107.0(3) ?
N1B C6B C8B . . 123.9(3) ?
C5B C6B C8B . . 127.8(3) ?
N1B C7B H7BA . . 109.5 ?
N1B C7B H7BB . . 109.5 ?
N1B C7B H7BC . . 109.5 ?
H7BA C7B H7BB . . 109.5 ?
H7BA C7B H7BC . . 109.5 ?
H7BB C7B H7BC . . 109.5 ?
O3B C8B C6B . . 123.2(3) ?
O3B C8B C9B . . 119.5(3) ?
C6B C8B C9B . . 117.3(3) ?
C10B C9B C8B . . 121.3(3) ?
C14B C9B C8B . . 120.0(3) ?
C14B C9B C10B . . 118.7(3) ?
C9B C10B H10B . . 120.1 ?
C11B C10B C9B . . 119.9(3) ?
C11B C10B H10B . . 120.1 ?
C10B C11B H11B . . 119.2 ?
C10B C11B C12B . . 121.5(3) ?
C12B C11B H11B . . 119.2 ?
C11B C12B C15B . . 120.0(3) ?
C13B C12B C11B . . 117.7(3) ?
C13B C12B C15B . . 122.3(3) ?
C12B C13B H13B . . 119.5 ?
C12B C13B C14B . . 121.1(3) ?
C14B C13B H13B . . 119.5 ?
C9B C14B C13B . . 121.1(3) ?
C9B C14B H14B . . 119.5 ?
C13B C14B H14B . . 119.5 ?
C12B C15B H15D . . 109.5 ?
C12B C15B H15E . . 109.5 ?
C12B C15B H15F . . 109.5 ?
H15D C15B H15E . . 109.5 ?
H15D C15B H15F . . 109.5 ?
H15E C15B H15F . . 109.5 ?
Na1A O1W Na1B . 2_766 81.89(7) ?
Na1A O1W H1WA . . 120.2 ?
Na1A O1W H1WB . . 105.3 ?
Na1B O1W H1WA 2_766 . 120.3 ?
Na1B O1W H1WB 2_766 . 115.2 ?
H1WA O1W H1WB . . 110.6 ?
Na1A O2W Na1B . 1_655 107.54(9) ?
Na1A O2W H2WA . . 110.1 ?
Na1A O2W H2WB . . 119.8 ?
Na1B O2W H2WA 1_655 . 97.1 ?
Na1B O2W H2WB 1_655 . 115.5 ?
H2WA O2W H2WB . . 104.2 ?
Na1B O3W H3WA . . 110.1 ?
Na1B O3W H3WB . . 111.9 ?
H3WA O3W H3WB . . 106.7 ?
Na1A O4W H4WA 2_766 . 118.6 ?
Na1A O4W H4WB 2_766 . 139.0 ?
Na1B O4W Na1A . 2_766 82.42(7) ?
Na1B O4W H4WA . . 117.6 ?
Na1B O4W H4WB . . 105.9 ?
H4WA O4W H4WB . . 93.5 ?

loop_
_geom_bond_atom_site_label_1
_geom_bond_atom_site_label_2
_geom_bond_site_symmetry_2
_geom_bond_distance
_geom_bond_publ_flag
Na1A Na1A 2_766 3.314(2) ?
Na1A O1A 2_766 2.441(2) ?
Na1A O2A . 2.298(2) ?
Na1A O2A 2_766 2.636(2) ?
Na1A C1A 2_766 2.838(3) ?
Na1A Na1B 1_655 3.9976(16) ?
Na1A Na1B 2_766 3.2629(17) ?
Na1A O1W . 2.364(2) ?
Na1A O2W . 2.417(2) ?
Na1A O4W 2_766 2.493(2) ?
O1A C1A . 1.249(3) ?
O1A Na1B . 2.481(2) ?
O2A C1A . 1.250(3) ?
O3A C8A . 1.232(3) ?
N1A C3A . 1.359(4) ?
N1A C6A . 1.387(3) ?
N1A C7A . 1.461(4) ?
C1A C2A . 1.526(4) ?
C2A H2AA . 0.9700 ?
C2A H2AB . 0.9700 ?
C2A C3A . 1.488(4) ?
C3A C4A . 1.371(4) ?
C4A H4A . 0.9300 ?
C4A C5A . 1.384(4) ?
C5A H5A . 0.9300 ?
C5A C6A . 1.394(4) ?
C6A C8A . 1.448(4) ?
C7A H7AA . 0.9600 ?
C7A H7AB . 0.9600 ?
C7A H7AC . 0.9600 ?
C8A C9A . 1.494(4) ?
C9A C10A . 1.394(4) ?
C9A C14A . 1.387(4) ?
C10A H10A . 0.9300 ?
C10A C11A . 1.376(4) ?
C11A H11A . 0.9300 ?
C11A C12A . 1.391(4) ?
C12A C13A . 1.375(4) ?
C12A C15A . 1.503(4) ?
C13A H13A . 0.9300 ?
C13A C14A . 1.384(4) ?
C14A H14A . 0.9300 ?
C15A H15A . 0.9600 ?
C15A H15B . 0.9600 ?
C15A H15C . 0.9600 ?
Na1B O1B . 2.416(2) ?
Na1B O1W 2_766 2.607(3) ?
Na1B O2W 1_455 2.538(2) ?
Na1B O3W . 2.417(2) ?
Na1B O4W . 2.460(2) ?
O1B C1B . 1.243(3) ?
O2B C1B . 1.250(3) ?
O3B C8B . 1.241(4) ?
N1B C3B . 1.362(4) ?
N1B C6B . 1.385(4) ?
N1B C7B . 1.461(4) ?
C1B C2B . 1.522(4) ?
C2B H2BA . 0.9700 ?
C2B H2BB . 0.9700 ?
C2B C3B . 1.479(4) ?
C3B C4B . 1.376(4) ?
C4B H4B . 0.9300 ?
C4B C5B . 1.382(4) ?
C5B H5B . 0.9300 ?
C5B C6B . 1.387(4) ?
C6B C8B . 1.446(4) ?
C7B H7BA . 0.9600 ?
C7B H7BB . 0.9600 ?
C7B H7BC . 0.9600 ?
C8B C9B . 1.494(4) ?
C9B C10B . 1.395(4) ?
C9B C14B . 1.371(4) ?
C10B H10B . 0.9300 ?
C10B C11B . 1.376(4) ?
C11B H11B . 0.9300 ?
C11B C12B . 1.393(4) ?
C12B C13B . 1.379(4) ?
C12B C15B . 1.510(4) ?
C13B H13B . 0.9300 ?
C13B C14B . 1.380(4) ?
C14B H14B . 0.9300 ?
C15B H15D . 0.9600 ?
C15B H15E . 0.9600 ?
C15B H15F . 0.9600 ?
O1W H1WA . 0.8897 ?
O1W H1WB . 0.8899 ?
O2W H2WA . 0.8899 ?
O2W H2WB . 0.8899 ?
O3W H3WA . 0.8905 ?
O3W H3WB . 0.8905 ?
O4W H4WA . 0.8897 ?
O4W H4WB . 0.8902 ?

loop_
_geom_hbond_atom_site_label_D
_geom_hbond_atom_site_label_H
_geom_hbond_atom_site_label_A
_geom_hbond_site_symmetry_A
_geom_hbond_distance_DH
_geom_hbond_distance_HA
_geom_hbond_distance_DA
_geom_hbond_angle_DHA
_geom_hbond_publ_flag
O1W H1WA O3A . 0.89 2.12 3.002(3) 169 yes
O1W H1WB O1A 1_655 0.89 2.00 2.665(4) 130 yes
O2W H2WA O2B 1_655 0.89 1.88 2.741(3) 161 yes
O2W H2WB O2B 2_656 0.89 2.13 3.019(3) 172 yes
O3W H3WA O3B 2_556 0.89 2.16 2.961(3) 150 yes
O3W H3WB O1B 2_656 0.89 1.84 2.699(4) 161 yes
O4W H4WA O1B 2_656 0.89 2.19 2.894(3) 136 yes
O4W H4WB O3W 2_656 0.89 2.02 2.889(3) 163 yes

loop_
_geom_torsion_atom_site_label_1
_geom_torsion_atom_site_label_2
_geom_torsion_atom_site_label_3
_geom_torsion_atom_site_label_4
_geom_torsion_site_symmetry_1
_geom_torsion_site_symmetry_2
_geom_torsion_site_symmetry_3
_geom_torsion_site_symmetry_4
_geom_torsion
_geom_torsion_publ_flag
Na1A O1A C1A O2A 2_766 . . . 21.2(3) ?
Na1A O1A C1A C2A 2_766 . . . -155.9(2) ?
Na1A O2A C1A Na1A . . . 2_766 -53.7(6) ?
Na1A O2A C1A O1A 2_766 . . . -19.5(3) ?
Na1A O2A C1A O1A . . . . -73.2(8) ?
Na1A O2A C1A C2A 2_766 . . . 157.4(2) ?
Na1A O2A C1A C2A . . . . 103.7(7) ?
Na1A C1A C2A C3A 2_766 . . . 120.9(5) ?
O1A C1A C2A C3A . . . . -167.4(3) ?
O2A C1A C2A C3A . . . . 15.5(4) ?
O3A C8A C9A C10A . . . . -142.0(3) ?
O3A C8A C9A C14A . . . . 34.9(4) ?
N1A C3A C4A C5A . . . . -0.8(3) ?
N1A C6A C8A O3A . . . . 15.4(5) ?
N1A C6A C8A C9A . . . . -168.0(3) ?
C1A C2A C3A N1A . . . . -70.1(4) ?
C1A C2A C3A C4A . . . . 110.7(3) ?
C2A C3A C4A C5A . . . . 178.5(3) ?
C3A N1A C6A C5A . . . . -1.0(3) ?
C3A N1A C6A C8A . . . . -168.7(3) ?
C3A C4A C5A C6A . . . . 0.2(3) ?
C4A C5A C6A N1A . . . . 0.5(3) ?
C4A C5A C6A C8A . . . . 167.7(3) ?
C5A C6A C8A O3A . . . . -149.7(3) ?
C5A C6A C8A C9A . . . . 26.9(4) ?
C6A N1A C3A C2A . . . . -178.3(2) ?
C6A N1A C3A C4A . . . . 1.1(3) ?
C6A C8A C9A C10A . . . . 41.3(4) ?
C6A C8A C9A C14A . . . . -141.8(3) ?
C7A N1A C3A C2A . . . . -6.0(4) ?
C7A N1A C3A C4A . . . . 173.4(2) ?
C7A N1A C6A C5A . . . . -173.2(2) ?
C7A N1A C6A C8A . . . . 19.0(4) ?
C8A C9A C10A C11A . . . . 178.7(3) ?
C8A C9A C14A C13A . . . . -179.9(3) ?
C9A C10A C11A C12A . . . . -0.5(5) ?
C10A C9A C14A C13A . . . . -2.8(5) ?
C10A C11A C12A C13A . . . . 0.3(5) ?
C10A C11A C12A C15A . . . . 177.7(3) ?
C11A C12A C13A C14A . . . . -1.3(5) ?
C12A C13A C14A C9A . . . . 2.7(5) ?
C14A C9A C10A C11A . . . . 1.8(4) ?
C15A C12A C13A C14A . . . . -178.7(3) ?
Na1B O1A C1A Na1A . . . 2_766 -85.19(19) ?
Na1B O1A C1A O2A . . . . -64.0(4) ?
Na1B O1A C1A C2A . . . . 119.0(2) ?
Na1B O1B C1B O2B . . . . 40.8(4) ?
Na1B O1B C1B C2B . . . . -141.7(2) ?
O1B C1B C2B C3B . . . . 170.7(3) ?
O2B C1B C2B C3B . . . . -11.7(4) ?
O3B C8B C9B C10B . . . . 144.1(3) ?
O3B C8B C9B C14B . . . . -34.1(4) ?
N1B C3B C4B C5B . . . . 2.0(3) ?
N1B C6B C8B O3B . . . . -16.1(5) ?
N1B C6B C8B C9B . . . . 166.3(3) ?
C1B C2B C3B N1B . . . . 71.0(4) ?
C1B C2B C3B C4B . . . . -105.8(3) ?
C2B C3B C4B C5B . . . . 179.2(3) ?
C3B N1B C6B C5B . . . . 1.6(3) ?
C3B N1B C6B C8B . . . . 169.0(3) ?
C3B C4B C5B C6B . . . . -1.1(4) ?
C4B C5B C6B N1B . . . . -0.3(3) ?
C4B C5B C6B C8B . . . . -167.0(3) ?
C5B C6B C8B O3B . . . . 148.6(3) ?
C5B C6B C8B C9B . . . . -29.0(4) ?
C6B N1B C3B C2B . . . . -179.5(3) ?
C6B N1B C3B C4B . . . . -2.2(3) ?
C6B C8B C9B C10B . . . . -38.2(4) ?
C6B C8B C9B C14B . . . . 143.6(3) ?
C7B N1B C3B C2B . . . . 6.3(4) ?
C7B N1B C3B C4B . . . . -176.4(3) ?
C7B N1B C6B C5B . . . . 175.7(3) ?
C7B N1B C6B C8B . . . . -16.9(4) ?
C8B C9B C10B C11B . . . . -180.0(3) ?
C8B C9B C14B C13B . . . . -179.1(3) ?
C9B C10B C11B C12B . . . . 0.3(5) ?
C10B C9B C14B C13B . . . . 2.7(5) ?
C10B C11B C12B C13B . . . . 0.3(5) ?
C10B C11B C12B C15B . . . . -178.3(3) ?
C11B C12B C13B C14B . . . . 0.6(5) ?
C12B C13B C14B C9B . . . . -2.1(5) ?
C14B C9B C10B C11B . . . . -1.8(5) ?
C15B C12B C13B C14B . . . . 179.1(3) ?

_cod_database_fobs_code 2243729
